data_4325294
loop_
_publ_author_name
'Thomas S. Teets'
'Timothy R. Cook'
'Brian D. McCarthy'
'Daniel G. Nocera'

_publ_section_title
;
 Redox Chemistry, Acid Reactivity, and Hydrogenation Reactions of
 Two-Electron Mixed Valence Diiridium and Dirhodium Complexes
;
_journal_name_full 'Inorganic Chemistry'
_journal_page_first 5223
_journal_page_last 5233
_journal_paper_doi 10.1021/ic2005248
_journal_volume 50
_journal_year 2011
_chemical_formula_moiety C28H41Cl3F24Ir2N4O8P4
_chemical_formula_sum 'C28 H41 Cl3 F24 Ir2 N4 O8 P4'
_chemical_formula_weight 1632.28
_chemical_name_common Ir2(tfepma)2(CNtBu)2Cl3H
_space_group_crystal_system triclinic
_space_group_IT_number 2
_space_group_name_Hall '-P 1'
_space_group_name_H-M_alt 'P -1'
_atom_sites_solution_hydrogens geom
_atom_sites_solution_primary direct
_atom_sites_solution_secondary difmap
_audit_creation_method SHELXL-97
_cell_angle_alpha 86.6610(10)
_cell_angle_beta 82.4840(10)
_cell_angle_gamma 66.6980(10)
_cell_formula_units_Z 2
_cell_length_a 11.9690(10)
_cell_length_b 12.9308(11)
_cell_length_c 18.8604(16)
_cell_measurement_reflns_used 9943
_cell_measurement_temperature 100(2)
_cell_measurement_theta_max 29.39
_cell_measurement_theta_min 2.18
_cell_volume 2657.8(4)
_computing_cell_refinement 'Bruker SAINT'
_computing_data_collection 'Bruker APEX2'
_computing_data_reduction 'Bruker SAINT'
_computing_molecular_graphics 'Bruker SHELXTL'
_computing_publication_material 'Bruker SHELXTL'
_computing_structure_refinement 'SHELXL-97 (Sheldrick, 2008)'
_computing_structure_solution 'SHELXS-97 (Sheldrick, 2008)'
_diffrn_ambient_temperature 100(2)
_diffrn_measured_fraction_theta_full 0.992
_diffrn_measured_fraction_theta_max 0.992
_diffrn_measurement_device_type 'Bruker APEX-II CCD'
_diffrn_measurement_method '\f and \w scans'
_diffrn_radiation_monochromator graphite
_diffrn_radiation_source 'fine-focus sealed tube'
_diffrn_radiation_type MoK\a
_diffrn_radiation_wavelength 0.71073
_diffrn_reflns_av_R_equivalents 0.0320
_diffrn_reflns_av_sigmaI/netI 0.0448
_diffrn_reflns_limit_h_max 15
_diffrn_reflns_limit_h_min -15
_diffrn_reflns_limit_k_max 16
_diffrn_reflns_limit_k_min -16
_diffrn_reflns_limit_l_max 24
_diffrn_reflns_limit_l_min -24
_diffrn_reflns_number 25417
_diffrn_reflns_theta_full 27.10
_diffrn_reflns_theta_max 27.10
_diffrn_reflns_theta_min 1.09
_exptl_absorpt_coefficient_mu 5.403
_exptl_absorpt_correction_T_max 0.2940
_exptl_absorpt_correction_T_min 0.2212
_exptl_absorpt_correction_type multi-scan
_exptl_absorpt_process_details sadabs
_exptl_crystal_colour colourless
_exptl_crystal_density_diffrn 2.040
_exptl_crystal_description block
_exptl_crystal_F_000 1564
_exptl_crystal_size_max 0.40
_exptl_crystal_size_mid 0.30
_exptl_crystal_size_min 0.30
_refine_diff_density_max 2.128
_refine_diff_density_min -1.438
_refine_diff_density_rms 0.146
_refine_ls_extinction_method none
_refine_ls_goodness_of_fit_ref 1.049
_refine_ls_hydrogen_treatment mixed
_refine_ls_matrix_type full
_refine_ls_number_parameters 669
_refine_ls_number_reflns 11643
_refine_ls_number_restraints 1
_refine_ls_restrained_S_all 1.049
_refine_ls_R_factor_all 0.0400
_refine_ls_R_factor_gt 0.0307
_refine_ls_shift/su_max 0.001
_refine_ls_shift/su_mean 0.000
_refine_ls_structure_factor_coef Fsqd
_refine_ls_weighting_details 'calc w=1/[\s^2^(Fo^2^)+(0.0366P)^2^+0.0000P] where P=(Fo^2^+2Fc^2^)/3'
_refine_ls_weighting_scheme calc
_refine_ls_wR_factor_gt 0.0712
_refine_ls_wR_factor_ref 0.0760
_reflns_number_gt 9776
_reflns_number_total 11643
_reflns_threshold_expression >2sigma(I)
_cod_data_source_file ic2005248_si_002_07.cif
_cod_data_source_block 8
_cod_depositor_comments
;
 Updating space group information.

 Antanas Vaitkus,
 2018-07-15
;
_cod_database_code 4325294

loop_
_space_group_symop_id
_space_group_symop_operation_xyz
1 x,y,z
2 -x,-y,-z

loop_
_atom_site_label
_atom_site_type_symbol
_atom_site_fract_x
_atom_site_fract_y
_atom_site_fract_z
_atom_site_U_iso_or_equiv
_atom_site_adp_type
_atom_site_occupancy
_atom_site_symmetry_multiplicity
_atom_site_calc_flag
_atom_site_refinement_flags
Ir2 Ir 0.218761(14) -0.022324(13) 0.659761(8) 0.01341(5) Uani 1 1 d .
Ir1 Ir 0.344353(14) -0.113727(13) 0.777395(8) 0.01437(5) Uani 1 1 d D
H1 H 0.2082(16) -0.095(3) 0.810(2) 0.017 Uiso 1 1 d D
P1 P 0.35460(10) -0.28160(9) 0.74138(6) 0.0156(2) Uani 1 1 d .
P2 P 0.31840(10) -0.18911(9) 0.59972(6) 0.0157(2) Uani 1 1 d .
P3 P 0.31246(10) 0.06043(9) 0.81480(6) 0.0166(2) Uani 1 1 d .
P4 P 0.11886(10) 0.13714(9) 0.72564(6) 0.0158(2) Uani 1 1 d .
Cl1 Cl 0.10494(10) 0.05937(9) 0.55458(6) 0.0220(2) Uani 1 1 d .
Cl2 Cl 0.36197(9) 0.05912(9) 0.61249(5) 0.0194(2) Uani 1 1 d .
Cl3 Cl 0.55632(9) -0.15178(9) 0.71820(6) 0.0203(2) Uani 1 1 d .
N1 N 0.3637(3) -0.3022(3) 0.65420(19) 0.0178(8) Uani 1 1 d .
N2 N 0.2027(3) 0.1675(3) 0.77929(19) 0.0178(8) Uani 1 1 d .
N3 N 0.0174(3) -0.1132(3) 0.7006(2) 0.0222(8) Uani 1 1 d .
N4 N 0.4730(3) -0.2168(3) 0.9124(2) 0.0213(8) Uani 1 1 d .
O1 O 0.2436(3) -0.3184(2) 0.77187(16) 0.0198(6) Uani 1 1 d .
O2 O 0.4620(3) -0.3938(2) 0.76789(16) 0.0204(7) Uani 1 1 d .
O3 O 0.4270(3) -0.2080(2) 0.53655(15) 0.0201(7) Uani 1 1 d .
O4 O 0.2324(3) -0.2248(2) 0.55715(16) 0.0212(7) Uani 1 1 d .
O5 O 0.4211(3) 0.1025(3) 0.81625(16) 0.0215(7) Uani 1 1 d .
O6 O 0.2736(3) 0.0784(2) 0.90071(16) 0.0206(7) Uani 1 1 d .
O7 O 0.0481(3) 0.2556(2) 0.68839(16) 0.0192(6) Uani 1 1 d .
O8 O 0.0076(3) 0.1399(2) 0.78498(16) 0.0202(7) Uani 1 1 d .
C1 C 0.3903(5) -0.4164(4) 0.6267(2) 0.0258(10) Uani 1 1 d .
H1A H 0.4446 -0.4738 0.6567 0.039 Uiso 1 1 calc R
H1B H 0.4301 -0.4233 0.5773 0.039 Uiso 1 1 calc R
H1C H 0.3135 -0.4272 0.6279 0.039 Uiso 1 1 calc R
C2 C 0.1548(4) 0.2824(4) 0.8119(2) 0.0241(10) Uani 1 1 d .
H2A H 0.0711 0.3009 0.8352 0.036 Uiso 1 1 calc R
H2B H 0.1544 0.3382 0.7744 0.036 Uiso 1 1 calc R
H2C H 0.2074 0.2832 0.8473 0.036 Uiso 1 1 calc R
C11 C 0.2078(5) -0.3180(4) 0.8467(3) 0.0305(11) Uani 1 1 d .
H11A H 0.1339 -0.2493 0.8599 0.037 Uiso 1 1 calc R
H11B H 0.2743 -0.3184 0.8730 0.037 Uiso 1 1 calc R
C12 C 0.1809(5) -0.4207(4) 0.8662(3) 0.0335(12) Uani 1 1 d .
C21 C 0.5881(4) -0.4097(4) 0.7576(3) 0.0253(10) Uani 1 1 d .
H21A H 0.5996 -0.3472 0.7792 0.030 Uiso 1 1 calc R
H21B H 0.6183 -0.4132 0.7060 0.030 Uiso 1 1 calc R
C22 C 0.6549(4) -0.5190(4) 0.7940(3) 0.0260(10) Uani 1 1 d .
C31 C 0.5363(4) -0.1886(4) 0.5422(2) 0.0207(9) Uani 1 1 d .
H31A H 0.5340 -0.1621 0.5908 0.025 Uiso 1 1 calc R
H31B H 0.5427 -0.1307 0.5071 0.025 Uiso 1 1 calc R
C32 C 0.6443(4) -0.2989(4) 0.5274(2) 0.0259(10) Uani 1 1 d .
C41 C 0.2099(4) -0.1947(4) 0.4844(2) 0.0231(10) Uani 1 1 d .
H41A H 0.2664 -0.1604 0.4614 0.028 Uiso 1 1 calc R
H41B H 0.1247 -0.1395 0.4827 0.028 Uiso 1 1 calc R
C42 C 0.2303(5) -0.3004(4) 0.4462(3) 0.0278(11) Uani 1 1 d .
C51 C 0.4987(4) 0.1093(4) 0.7530(2) 0.0228(10) Uani 1 1 d .
H51A H 0.4808 0.0758 0.7122 0.027 Uiso 1 1 calc R
H51B H 0.5856 0.0664 0.7602 0.027 Uiso 1 1 calc R
C52 C 0.4772(5) 0.2304(4) 0.7366(3) 0.0313(11) Uani 1 1 d .
C61 C 0.1676(4) 0.0605(4) 0.9324(2) 0.0233(10) Uani 1 1 d .
H61A H 0.1897 -0.0197 0.9460 0.028 Uiso 1 1 calc R
H61B H 0.1057 0.0814 0.8984 0.028 Uiso 1 1 calc R
C62 C 0.1177(5) 0.1342(4) 0.9980(3) 0.0328(12) Uani 1 1 d .
C71 C 0.0941(4) 0.2983(4) 0.6239(2) 0.0252(10) Uani 1 1 d .
H71A H 0.0740 0.2708 0.5814 0.030 Uiso 1 1 calc R
H71B H 0.1842 0.2732 0.6208 0.030 Uiso 1 1 calc R
C72 C 0.0333(5) 0.4245(4) 0.6277(3) 0.0294(11) Uani 1 1 d .
C81 C -0.1122(4) 0.1601(4) 0.7697(2) 0.0230(10) Uani 1 1 d .
H81A H -0.1106 0.1021 0.7370 0.028 Uiso 1 1 calc R
H81B H -0.1500 0.2352 0.7473 0.028 Uiso 1 1 calc R
C82 C -0.1813(4) 0.1541(5) 0.8408(3) 0.0376(13) Uani 1 1 d .
C100 C 0.0948(4) -0.0801(3) 0.6893(2) 0.0173(9) Uani 1 1 d .
C101 C -0.0831(4) -0.1507(4) 0.6953(3) 0.0243(10) Uani 1 1 d .
C102 C -0.1736(4) -0.0623(4) 0.6508(3) 0.0307(11) Uani 1 1 d .
H10A H -0.2076 0.0101 0.6756 0.046 Uiso 1 1 calc R
H10B H -0.2401 -0.0858 0.6443 0.046 Uiso 1 1 calc R
H10C H -0.1313 -0.0545 0.6040 0.046 Uiso 1 1 calc R
C103 C -0.0257(5) -0.2635(5) 0.6582(4) 0.0537(18) Uani 1 1 d .
H10D H 0.0152 -0.2550 0.6110 0.081 Uiso 1 1 calc R
H10E H -0.0895 -0.2909 0.6526 0.081 Uiso 1 1 calc R
H10F H 0.0345 -0.3175 0.6869 0.081 Uiso 1 1 calc R
C104 C -0.1426(5) -0.1590(5) 0.7708(3) 0.0423(14) Uani 1 1 d .
H10G H -0.0814 -0.2135 0.7988 0.063 Uiso 1 1 calc R
H10H H -0.2096 -0.1838 0.7686 0.063 Uiso 1 1 calc R
H10I H -0.1751 -0.0851 0.7936 0.063 Uiso 1 1 calc R
C200 C 0.4241(4) -0.1798(4) 0.8632(2) 0.0207(9) Uani 1 1 d .
C201 C 0.5404(5) -0.2578(4) 0.9764(2) 0.0263(11) Uani 1 1 d .
C202 C 0.5113(6) -0.1540(5) 1.0209(3) 0.0430(14) Uani 1 1 d .
H20A H 0.5386 -0.1005 0.9925 0.065 Uiso 1 1 calc R
H20B H 0.5538 -0.1760 1.0637 0.065 Uiso 1 1 calc R
H20C H 0.4227 -0.1185 1.0350 0.065 Uiso 1 1 calc R
C203 C 0.6758(5) -0.3107(5) 0.9490(3) 0.0420(14) Uani 1 1 d .
H20D H 0.6922 -0.3773 0.9207 0.063 Uiso 1 1 calc R
H20E H 0.7240 -0.3328 0.9897 0.063 Uiso 1 1 calc R
H20F H 0.6988 -0.2560 0.9191 0.063 Uiso 1 1 calc R
C204 C 0.4946(5) -0.3418(4) 1.0156(3) 0.0382(13) Uani 1 1 d .
H20G H 0.4056 -0.3060 1.0279 0.057 Uiso 1 1 calc R
H20H H 0.5339 -0.3670 1.0595 0.057 Uiso 1 1 calc R
H20I H 0.5146 -0.4068 0.9849 0.057 Uiso 1 1 calc R
F11 F 0.0931(3) -0.4256(3) 0.8327(2) 0.0653(11) Uani 1 1 d .
F12 F 0.2770(3) -0.5153(3) 0.8516(2) 0.0621(11) Uani 1 1 d .
F13 F 0.1474(3) -0.4223(3) 0.93681(17) 0.0558(10) Uani 1 1 d .
F21 F 0.6137(3) -0.5201(3) 0.86287(16) 0.0411(8) Uani 1 1 d .
F22 F 0.6468(3) -0.6064(2) 0.76410(19) 0.0455(8) Uani 1 1 d .
F23 F 0.7745(2) -0.5392(2) 0.79011(16) 0.0361(7) Uani 1 1 d .
F31 F 0.6517(3) -0.3400(2) 0.46244(15) 0.0349(7) Uani 1 1 d .
F32 F 0.7480(2) -0.2847(2) 0.53111(16) 0.0362(7) Uani 1 1 d .
F33 F 0.6411(2) -0.3800(2) 0.57477(16) 0.0351(7) Uani 1 1 d .
F41 F 0.1610(3) -0.3531(3) 0.47789(16) 0.0405(8) Uani 1 1 d .
F42 F 0.2032(3) -0.2759(3) 0.37914(15) 0.0377(7) Uani 1 1 d .
F43 F 0.3475(3) -0.3745(2) 0.44317(16) 0.0406(8) Uani 1 1 d .
F51 F 0.3712(3) 0.2873(3) 0.70864(17) 0.0417(8) Uani 1 1 d .
F52 F 0.5686(3) 0.2348(3) 0.68783(17) 0.0439(8) Uani 1 1 d .
F53 F 0.4740(3) 0.2874(2) 0.79347(17) 0.0376(7) Uani 1 1 d .
F61 F 0.0874(3) 0.2430(3) 0.98309(18) 0.0570(10) Uani 1 1 d .
F62 F 0.1976(3) 0.1071(3) 1.04581(15) 0.0435(8) Uani 1 1 d .
F63 F 0.0165(3) 0.1205(3) 1.02963(16) 0.0437(8) Uani 1 1 d .
F71 F 0.0645(4) 0.4666(3) 0.68102(19) 0.0659(12) Uani 1 1 d .
F72 F -0.0882(3) 0.4614(2) 0.63730(18) 0.0471(9) Uani 1 1 d .
F73 F 0.0641(3) 0.4706(2) 0.56736(16) 0.0425(8) Uani 1 1 d .
F81 F -0.1259(3) 0.0581(3) 0.8753(2) 0.0637(11) Uani 1 1 d .
F82 F -0.1930(3) 0.2368(3) 0.88444(17) 0.0552(10) Uani 1 1 d .
F83 F -0.2937(3) 0.1616(3) 0.83325(19) 0.0584(10) Uani 1 1 d .

loop_
_atom_site_aniso_label
_atom_site_aniso_U_11
_atom_site_aniso_U_22
_atom_site_aniso_U_33
_atom_site_aniso_U_23
_atom_site_aniso_U_13
_atom_site_aniso_U_12
Ir2 0.01357(9) 0.01347(9) 0.01262(9) -0.00082(6) -0.00145(6) -0.00461(6)
Ir1 0.01489(9) 0.01581(9) 0.01241(9) 0.00015(6) -0.00193(6) -0.00595(7)
P1 0.0147(5) 0.0163(5) 0.0147(5) 0.0003(4) -0.0018(4) -0.0050(4)
P2 0.0167(6) 0.0160(5) 0.0128(5) -0.0015(4) -0.0013(4) -0.0046(4)
P3 0.0170(6) 0.0200(6) 0.0134(5) -0.0021(4) -0.0016(4) -0.0077(5)
P4 0.0173(6) 0.0153(5) 0.0140(5) -0.0011(4) -0.0010(4) -0.0058(4)
Cl1 0.0260(6) 0.0181(5) 0.0204(5) 0.0006(4) -0.0086(4) -0.0052(4)
Cl2 0.0199(5) 0.0191(5) 0.0191(5) 0.0015(4) 0.0002(4) -0.0087(4)
Cl3 0.0167(5) 0.0210(5) 0.0222(5) 0.0018(4) -0.0016(4) -0.0069(4)
N1 0.023(2) 0.0140(18) 0.0147(18) -0.0017(14) -0.0006(15) -0.0054(15)
N2 0.0213(19) 0.0144(18) 0.0182(19) -0.0030(14) -0.0040(15) -0.0066(15)
N3 0.018(2) 0.021(2) 0.027(2) -0.0032(16) -0.0016(16) -0.0073(16)
N4 0.023(2) 0.020(2) 0.022(2) -0.0019(16) -0.0022(16) -0.0094(16)
O1 0.0213(16) 0.0185(16) 0.0208(16) -0.0016(12) 0.0029(13) -0.0105(13)
O2 0.0179(16) 0.0174(16) 0.0220(17) 0.0049(12) -0.0029(13) -0.0033(13)
O3 0.0207(16) 0.0226(16) 0.0149(15) -0.0018(12) 0.0001(12) -0.0068(13)
O4 0.0250(17) 0.0183(16) 0.0207(17) -0.0032(13) -0.0055(13) -0.0077(13)
O5 0.0209(16) 0.0285(18) 0.0196(16) -0.0038(13) -0.0018(13) -0.0141(14)
O6 0.0218(17) 0.0226(17) 0.0177(16) -0.0030(13) -0.0001(13) -0.0093(13)
O7 0.0210(16) 0.0145(15) 0.0193(16) 0.0010(12) -0.0025(12) -0.0042(12)
O8 0.0156(15) 0.0239(17) 0.0196(16) -0.0007(13) -0.0001(12) -0.0067(13)
C1 0.037(3) 0.014(2) 0.024(3) -0.0015(18) -0.005(2) -0.007(2)
C2 0.030(3) 0.021(2) 0.023(2) -0.0041(19) -0.007(2) -0.010(2)
C11 0.035(3) 0.030(3) 0.028(3) -0.001(2) 0.008(2) -0.018(2)
C12 0.032(3) 0.031(3) 0.033(3) 0.007(2) 0.001(2) -0.009(2)
C21 0.020(2) 0.022(2) 0.028(3) 0.0047(19) -0.0029(19) -0.0019(19)
C22 0.020(2) 0.022(2) 0.032(3) -0.002(2) -0.005(2) -0.0034(19)
C31 0.017(2) 0.021(2) 0.023(2) 0.0029(18) -0.0004(18) -0.0068(18)
C32 0.022(2) 0.029(3) 0.021(2) 0.001(2) 0.0032(19) -0.006(2)
C41 0.023(2) 0.022(2) 0.020(2) -0.0028(18) -0.0078(19) -0.0037(19)
C42 0.035(3) 0.028(3) 0.022(2) -0.006(2) -0.006(2) -0.012(2)
C51 0.024(2) 0.024(2) 0.025(2) -0.0033(19) -0.0014(19) -0.014(2)
C52 0.033(3) 0.033(3) 0.030(3) -0.005(2) 0.001(2) -0.016(2)
C61 0.024(2) 0.030(3) 0.014(2) 0.0002(19) 0.0015(18) -0.010(2)
C62 0.038(3) 0.032(3) 0.023(3) 0.001(2) 0.008(2) -0.012(2)
C71 0.030(3) 0.018(2) 0.022(2) 0.0034(18) 0.002(2) -0.004(2)
C72 0.041(3) 0.021(2) 0.025(3) 0.002(2) -0.008(2) -0.009(2)
C81 0.016(2) 0.022(2) 0.028(3) -0.0010(19) -0.0057(19) -0.0028(18)
C82 0.017(3) 0.046(3) 0.045(3) 0.016(3) -0.008(2) -0.009(2)
C100 0.014(2) 0.015(2) 0.017(2) 0.0008(17) -0.0048(17) 0.0010(17)
C101 0.019(2) 0.025(2) 0.034(3) 0.001(2) -0.004(2) -0.014(2)
C102 0.029(3) 0.036(3) 0.030(3) 0.002(2) -0.006(2) -0.016(2)
C103 0.037(3) 0.030(3) 0.100(6) -0.019(3) -0.005(3) -0.018(3)
C104 0.034(3) 0.067(4) 0.039(3) 0.022(3) -0.013(2) -0.033(3)
C200 0.020(2) 0.021(2) 0.019(2) 0.0004(18) 0.0026(18) -0.0077(19)
C201 0.035(3) 0.025(3) 0.021(2) 0.0032(19) -0.013(2) -0.012(2)
C202 0.060(4) 0.043(3) 0.028(3) -0.002(2) -0.018(3) -0.018(3)
C203 0.030(3) 0.043(3) 0.052(4) 0.005(3) -0.017(3) -0.010(3)
C204 0.052(4) 0.032(3) 0.029(3) 0.006(2) -0.007(3) -0.016(3)
F11 0.065(3) 0.079(3) 0.078(3) 0.026(2) -0.021(2) -0.056(2)
F12 0.071(3) 0.0292(19) 0.061(2) 0.0113(16) 0.014(2) -0.0017(17)
F13 0.076(3) 0.056(2) 0.0344(19) 0.0049(16) 0.0186(17) -0.033(2)
F21 0.0384(18) 0.0453(19) 0.0290(17) 0.0160(14) -0.0055(14) -0.0070(14)
F22 0.0323(17) 0.0210(16) 0.080(3) -0.0125(15) -0.0135(16) -0.0034(13)
F23 0.0227(15) 0.0297(16) 0.0515(19) 0.0060(14) -0.0094(13) -0.0048(12)
F31 0.0317(16) 0.0377(17) 0.0272(16) -0.0117(13) 0.0059(12) -0.0063(13)
F32 0.0188(15) 0.0434(18) 0.0422(18) -0.0009(14) 0.0023(13) -0.0096(13)
F33 0.0262(15) 0.0275(16) 0.0392(18) 0.0087(13) 0.0032(13) -0.0007(12)
F41 0.061(2) 0.0404(18) 0.0337(17) -0.0064(14) -0.0049(15) -0.0333(17)
F42 0.0475(19) 0.0482(19) 0.0194(15) -0.0078(13) -0.0070(13) -0.0189(15)
F43 0.0422(19) 0.0320(17) 0.0344(17) -0.0143(13) -0.0031(14) 0.0006(14)
F51 0.0411(18) 0.0384(18) 0.049(2) 0.0148(15) -0.0141(15) -0.0179(15)
F52 0.0440(19) 0.0426(19) 0.050(2) -0.0031(15) 0.0158(15) -0.0286(16)
F53 0.0396(18) 0.0292(16) 0.050(2) -0.0103(14) -0.0007(14) -0.0194(14)
F61 0.075(3) 0.0286(18) 0.049(2) -0.0058(15) 0.0251(18) -0.0093(17)
F62 0.063(2) 0.060(2) 0.0200(16) -0.0043(14) -0.0034(15) -0.0364(18)
F63 0.0371(18) 0.055(2) 0.0290(17) -0.0021(14) 0.0125(14) -0.0129(16)
F71 0.131(4) 0.0266(18) 0.059(2) 0.0116(16) -0.055(2) -0.039(2)
F72 0.0365(19) 0.0296(17) 0.054(2) 0.0067(15) 0.0038(15) 0.0057(14)
F73 0.052(2) 0.0246(16) 0.0417(19) 0.0125(14) 0.0013(15) -0.0085(15)
F81 0.045(2) 0.077(3) 0.073(3) 0.049(2) -0.0138(19) -0.0325(19)
F82 0.043(2) 0.082(3) 0.0302(18) -0.0145(18) 0.0091(15) -0.0158(19)
F83 0.0278(18) 0.090(3) 0.060(2) 0.018(2) -0.0035(16) -0.0285(19)

loop_
_atom_type_symbol
_atom_type_description
_atom_type_scat_dispersion_real
_atom_type_scat_dispersion_imag
_atom_type_scat_source
C C 0.0033 0.0016 'International Tables Vol C Tables 4.2.6.8 and 6.1.1.4'
H H 0.0000 0.0000 'International Tables Vol C Tables 4.2.6.8 and 6.1.1.4'
N N 0.0061 0.0033 'International Tables Vol C Tables 4.2.6.8 and 6.1.1.4'
O O 0.0106 0.0060 'International Tables Vol C Tables 4.2.6.8 and 6.1.1.4'
F F 0.0171 0.0103 'International Tables Vol C Tables 4.2.6.8 and 6.1.1.4'
P P 0.1023 0.0942 'International Tables Vol C Tables 4.2.6.8 and 6.1.1.4'
Cl Cl 0.1484 0.1585 'International Tables Vol C Tables 4.2.6.8 and 6.1.1.4'
Ir Ir -1.4442 7.9887 'International Tables Vol C Tables 4.2.6.8 and 6.1.1.4'

loop_
_geom_angle_atom_site_label_1
_geom_angle_atom_site_label_2
_geom_angle_atom_site_label_3
_geom_angle
C100 Ir2 P4 93.24(13)
C100 Ir2 P2 84.64(13)
P4 Ir2 P2 176.47(4)
C100 Ir2 Cl2 173.99(12)
P4 Ir2 Cl2 86.84(4)
P2 Ir2 Cl2 95.56(4)
C100 Ir2 Cl1 86.22(12)
P4 Ir2 Cl1 93.44(4)
P2 Ir2 Cl1 89.24(4)
Cl2 Ir2 Cl1 87.78(4)
C100 Ir2 Ir1 93.41(12)
P4 Ir2 Ir1 86.51(3)
P2 Ir2 Ir1 90.79(3)
Cl2 Ir2 Ir1 92.59(3)
Cl1 Ir2 Ir1 179.63(3)
C200 Ir1 P1 92.80(13)
C200 Ir1 P3 89.79(13)
P1 Ir1 P3 174.00(4)
C200 Ir1 Cl3 85.34(13)
P1 Ir1 Cl3 91.49(4)
P3 Ir1 Cl3 94.11(4)
C200 Ir1 Ir2 176.48(13)
P1 Ir1 Ir2 86.02(3)
P3 Ir1 Ir2 91.07(3)
Cl3 Ir1 Ir2 98.01(3)
O1 P1 O2 95.76(16)
O1 P1 N1 101.07(17)
O2 P1 N1 103.59(18)
O1 P1 Ir1 117.29(12)
O2 P1 Ir1 117.33(12)
N1 P1 Ir1 118.25(13)
O3 P2 O4 97.65(16)
O3 P2 N1 107.11(17)
O4 P2 N1 97.86(17)
O3 P2 Ir2 122.94(12)
O4 P2 Ir2 114.10(12)
N1 P2 Ir2 113.40(13)
O5 P3 O6 91.94(16)
O5 P3 N2 104.79(17)
O6 P3 N2 103.72(17)
O5 P3 Ir1 122.86(12)
O6 P3 Ir1 113.82(12)
N2 P3 Ir1 115.88(13)
O7 P4 O8 97.25(16)
O7 P4 N2 103.19(17)
O8 P4 N2 98.16(17)
O7 P4 Ir2 121.10(12)
O8 P4 Ir2 117.55(12)
N2 P4 Ir2 115.69(13)
C1 N1 P1 120.4(3)
C1 N1 P2 120.1(3)
P1 N1 P2 118.6(2)
C2 N2 P3 120.0(3)
C2 N2 P4 119.4(3)
P3 N2 P4 117.8(2)
C100 N3 C101 165.4(4)
C200 N4 C201 175.5(4)
C11 O1 P1 119.9(3)
C21 O2 P1 122.7(3)
C31 O3 P2 124.7(3)
C41 O4 P2 125.2(3)
C51 O5 P3 122.5(3)
C61 O6 P3 118.5(3)
C71 O7 P4 125.4(3)
C81 O8 P4 124.5(3)
O1 C11 C12 108.7(4)
F12 C12 F11 106.3(5)
F12 C12 F13 106.3(4)
F11 C12 F13 108.3(4)
F12 C12 C11 112.9(4)
F11 C12 C11 113.0(4)
F13 C12 C11 109.7(4)
O2 C21 C22 105.7(4)
F21 C22 F22 106.8(4)
F21 C22 F23 107.1(4)
F22 C22 F23 107.1(4)
F21 C22 C21 112.8(4)
F22 C22 C21 112.5(4)
F23 C22 C21 110.3(4)
O3 C31 C32 107.4(4)
F32 C32 F31 107.6(4)
F32 C32 F33 107.6(4)
F31 C32 F33 106.2(4)
F32 C32 C31 109.6(4)
F31 C32 C31 113.1(4)
F33 C32 C31 112.5(4)
O4 C41 C42 107.5(4)
F41 C42 F42 107.8(4)
F41 C42 F43 106.9(4)
F42 C42 F43 107.8(4)
F41 C42 C41 112.3(4)
F42 C42 C41 109.9(4)
F43 C42 C41 111.9(4)
O5 C51 C52 109.7(4)
F53 C52 F51 106.5(4)
F53 C52 F52 107.8(4)
F51 C52 F52 107.1(4)
F53 C52 C51 113.1(4)
F51 C52 C51 112.9(4)
F52 C52 C51 109.1(4)
O6 C61 C62 106.6(4)
F61 C62 F62 106.7(4)
F61 C62 F63 108.1(4)
F62 C62 F63 107.7(4)
F61 C62 C61 113.1(4)
F62 C62 C61 112.2(4)
F63 C62 C61 108.8(4)
O7 C71 C72 106.6(4)
F72 C72 F71 106.2(4)
F72 C72 F73 107.5(4)
F71 C72 F73 107.2(4)
F72 C72 C71 112.4(4)
F71 C72 C71 112.9(4)
F73 C72 C71 110.4(4)
O8 C81 C82 104.7(4)
F81 C82 F83 107.4(4)
F81 C82 F82 106.0(5)
F83 C82 F82 107.7(4)
F81 C82 C81 112.2(4)
F83 C82 C81 110.9(4)
F82 C82 C81 112.3(4)
N3 C100 Ir2 173.6(4)
N3 C101 C103 106.6(4)
N3 C101 C104 108.0(4)
C103 C101 C104 112.2(5)
N3 C101 C102 107.0(4)
C103 C101 C102 111.4(4)
C104 C101 C102 111.3(4)
N4 C200 Ir1 177.9(4)
N4 C201 C204 107.7(4)
N4 C201 C203 106.9(4)
C204 C201 C203 112.5(4)
N4 C201 C202 105.9(4)
C204 C201 C202 112.4(4)
C203 C201 C202 111.1(4)

loop_
_geom_bond_atom_site_label_1
_geom_bond_atom_site_label_2
_geom_bond_distance
Ir2 C100 1.919(4)
Ir2 P4 2.2769(11)
Ir2 P2 2.2917(11)
Ir2 Cl2 2.4002(10)
Ir2 Cl1 2.4962(10)
Ir2 Ir1 2.7821(3)
Ir1 C200 1.964(5)
Ir1 P1 2.2645(11)
Ir1 P3 2.2692(11)
Ir1 Cl3 2.5021(11)
P1 O1 1.610(3)
P1 O2 1.617(3)
P1 N1 1.663(4)
P2 O3 1.596(3)
P2 O4 1.598(3)
P2 N1 1.682(4)
P3 O5 1.599(3)
P3 O6 1.630(3)
P3 N2 1.666(4)
P4 O7 1.600(3)
P4 O8 1.614(3)
P4 N2 1.676(4)
N1 C1 1.493(5)
N2 C2 1.501(5)
N3 C100 1.157(5)
N3 C101 1.481(5)
N4 C200 1.140(6)
N4 C201 1.493(6)
O1 C11 1.420(5)
O2 C21 1.429(5)
O3 C31 1.444(5)
O4 C41 1.435(5)
O5 C51 1.434(5)
O6 C61 1.428(5)
O7 C71 1.440(5)
O8 C81 1.419(5)
C11 C12 1.500(7)
C12 F12 1.318(6)
C12 F11 1.319(6)
C12 F13 1.341(6)
C21 C22 1.497(6)
C22 F21 1.330(6)
C22 F22 1.335(5)
C22 F23 1.342(5)
C31 C32 1.508(6)
C32 F32 1.335(5)
C32 F31 1.341(5)
C32 F33 1.348(5)
C41 C42 1.500(6)
C42 F41 1.334(6)
C42 F42 1.336(5)
C42 F43 1.346(6)
C51 C52 1.503(7)
C52 F53 1.325(6)
C52 F51 1.349(6)
C52 F52 1.351(6)
C61 C62 1.513(7)
C62 F61 1.330(6)
C62 F62 1.332(6)
C62 F63 1.350(6)
C71 C72 1.504(6)
C72 F72 1.329(6)
C72 F71 1.330(5)
C72 F73 1.331(5)
C81 C82 1.494(7)
C82 F81 1.332(6)
C82 F83 1.336(6)
C82 F82 1.340(7)
C101 C103 1.512(7)
C101 C104 1.525(7)
C101 C102 1.526(6)
C201 C204 1.516(7)
C201 C203 1.519(7)
C201 C202 1.521(7)
